data_4086323
loop_
_publ_author_name
'Yousif, Maryam'
'Tjapkes, Daniel J.'
'Lord, Richard L.'
'Groysman, Stanislav'

_publ_section_title
;
 Catalytic Formation of Asymmetric Carbodiimides at Mononuclear
 Chromium(II/IV) Bis(alkoxide) Complexes
;
_journal_issue 20
_journal_name_full Organometallics
_journal_page_first 5119
_journal_paper_doi 10.1021/acs.organomet.5b00703
_journal_volume 34
_journal_year 2015
_chemical_formula_sum 'C66 H82 Cr N4 O2'
_chemical_formula_weight 1015.36
_chemical_name_systematic
; 
 ? 
;
_space_group_IT_number 2
_symmetry_cell_setting triclinic
_symmetry_space_group_name_Hall '-P 1'
_symmetry_space_group_name_H-M 'P -1'
_atom_sites_solution_hydrogens geom
_atom_sites_solution_primary direct
_atom_sites_solution_secondary difmap
_audit_creation_method SHELXL-97
_cell_angle_alpha 93.822(5)
_cell_angle_beta 99.414(6)
_cell_angle_gamma 102.134(6)
_cell_formula_units_Z 2
_cell_length_a 11.411(2)
_cell_length_b 11.8024(18)
_cell_length_c 21.695(4)
_cell_measurement_temperature 100(2)
_cell_volume 2802.6(8)
_computing_structure_refinement 'SHELXL-97 (Sheldrick, 1997)'
_computing_structure_solution 'SHELXS-97 (Sheldrick, 1990)'
_diffrn_ambient_temperature 100(2)
_diffrn_measured_fraction_theta_full 0.973
_diffrn_measured_fraction_theta_max 0.973
_diffrn_measurement_device_type 'Bruker Apex2'
_diffrn_radiation_monochromator graphite
_diffrn_radiation_source 'fine-focus sealed tube'
_diffrn_radiation_type MoK\a
_diffrn_radiation_wavelength 0.71073
_diffrn_reflns_av_R_equivalents 0.0786
_diffrn_reflns_av_sigmaI/netI 0.1736
_diffrn_reflns_limit_h_max 13
_diffrn_reflns_limit_h_min -13
_diffrn_reflns_limit_k_max 14
_diffrn_reflns_limit_k_min -9
_diffrn_reflns_limit_l_max 25
_diffrn_reflns_limit_l_min -25
_diffrn_reflns_number 18490
_diffrn_reflns_theta_full 25.05
_diffrn_reflns_theta_max 25.05
_diffrn_reflns_theta_min 1.77
_exptl_absorpt_coefficient_mu 0.252
_exptl_absorpt_correction_T_max 0.9752
_exptl_absorpt_correction_T_min 0.9513
_exptl_absorpt_correction_type empirical
_exptl_absorpt_process_details SADABS
_exptl_crystal_colour orange
_exptl_crystal_density_diffrn 1.203
_exptl_crystal_density_method 'not measured'
_exptl_crystal_description prisms
_exptl_crystal_F_000 1092
_exptl_crystal_size_max 0.20
_exptl_crystal_size_mid 0.15
_exptl_crystal_size_min 0.10
_refine_diff_density_max 0.782
_refine_diff_density_min -0.529
_refine_diff_density_rms 0.079
_refine_ls_extinction_method none
_refine_ls_goodness_of_fit_ref 1.000
_refine_ls_hydrogen_treatment mixed
_refine_ls_matrix_type full
_refine_ls_number_parameters 678
_refine_ls_number_reflns 9680
_refine_ls_number_restraints 0
_refine_ls_restrained_S_all 1.000
_refine_ls_R_factor_all 0.1706
_refine_ls_R_factor_gt 0.0769
_refine_ls_shift/su_max 0.002
_refine_ls_shift/su_mean 0.000
_refine_ls_structure_factor_coef Fsqd
_refine_ls_weighting_details 'calc w=1/[\s^2^(Fo^2^)+(0.0727P)^2^+0.0000P] where P=(Fo^2^+2Fc^2^)/3'
_refine_ls_weighting_scheme calc
_refine_ls_wR_factor_gt 0.1495
_refine_ls_wR_factor_ref 0.1860
_reflns_number_gt 5000
_reflns_number_total 9680
_reflns_threshold_expression >2sigma(I)
_cod_data_source_file om5b00703_si_001.cif
_cod_data_source_block sg521
_cod_depositor_comments 'Adding full bibliography for 4086317--4086323.cif.'
_cod_original_sg_symbol_H-M P-1
_cod_database_code 4086323

loop_
_symmetry_equiv_pos_as_xyz
'x, y, z'
'-x, -y, -z'

loop_
_atom_site_label
_atom_site_type_symbol
_atom_site_fract_x
_atom_site_fract_y
_atom_site_fract_z
_atom_site_U_iso_or_equiv
_atom_site_adp_type
_atom_site_occupancy
_atom_site_symmetry_multiplicity
_atom_site_calc_flag
_atom_site_refinement_flags
_atom_site_disorder_assembly
_atom_site_disorder_group
N2 N -0.0037(4) 0.0529(3) 0.19210(18) 0.0190(10) Uani 1 1 d . . .
C54 C 0.1588(5) 0.5108(4) -0.0105(2) 0.0271(13) Uani 1 1 d . . .
H54 H 0.1696 0.4878 -0.0516 0.033 Uiso 1 1 calc R . .
C31 C 0.2806(4) 0.1720(4) 0.3349(2) 0.0199(12) Uani 1 1 d . . .
C55 C 0.1388(5) 0.6207(4) 0.0031(2) 0.0274(13) Uani 1 1 d . . .
H55 H 0.1380 0.6733 -0.0282 0.033 Uiso 1 1 calc R . .
C57 C 0.1247(4) 0.5817(4) 0.1101(2) 0.0217(12) Uani 1 1 d . . .
C28 C 0.5441(5) 0.3745(4) 0.0498(2) 0.0265(13) Uani 1 1 d . . .
H28 H 0.5719 0.4283 0.0218 0.032 Uiso 1 1 calc R . .
C5 C -0.1225(4) 0.3263(4) 0.4031(2) 0.0266(13) Uani 1 1 d . . .
H5A H -0.1850 0.3298 0.3669 0.040 Uiso 1 1 calc R . .
H5B H -0.0912 0.4041 0.4259 0.040 Uiso 1 1 calc R . .
H5C H -0.1581 0.2724 0.4310 0.040 Uiso 1 1 calc R . .
C6 C 0.1529(5) 0.4846(4) 0.3795(2) 0.0218(12) Uani 1 1 d . . .
C63 C 0.3443(5) -0.0392(4) 0.5419(2) 0.0311(14) Uani 1 1 d . . .
H63 H 0.3518 -0.0789 0.5785 0.037 Uiso 1 1 calc R . .
C29 C 0.5635(4) 0.2627(4) 0.0456(2) 0.0248(12) Uani 1 1 d . . .
H29 H 0.6047 0.2393 0.0140 0.030 Uiso 1 1 calc R . .
C65 C 0.4011(5) 0.1310(4) 0.4894(2) 0.0222(12) Uani 1 1 d . . .
C53 C 0.1755(5) 0.3112(4) 0.0192(2) 0.0270(13) Uani 1 1 d . . .
H53A H 0.2498 0.2984 0.0448 0.041 Uiso 1 1 calc R . .
H53B H 0.1800 0.2995 -0.0254 0.041 Uiso 1 1 calc R . .
H53C H 0.1046 0.2558 0.0279 0.041 Uiso 1 1 calc R . .
C42 C -0.1343(5) 0.1057(4) 0.0786(2) 0.0310(14) Uani 1 1 d . . .
H42A H -0.1136 0.1707 0.1119 0.047 Uiso 1 1 calc R . .
H42B H -0.2010 0.1166 0.0465 0.047 Uiso 1 1 calc R . .
H42C H -0.0628 0.1030 0.0594 0.047 Uiso 1 1 calc R . .
C4 C 0.0630(5) 0.2506(5) 0.4370(2) 0.0303(14) Uani 1 1 d . . .
H4A H 0.0173 0.1823 0.4529 0.045 Uiso 1 1 calc R . .
H4B H 0.0865 0.3162 0.4700 0.045 Uiso 1 1 calc R . .
H4C H 0.1363 0.2326 0.4245 0.045 Uiso 1 1 calc R . .
C48 C 0.6387(5) 0.7679(4) 0.2996(3) 0.0276(13) Uani 1 1 d . . .
H48 H 0.6445 0.8323 0.2754 0.033 Uiso 1 1 calc R . .
C46 C 0.7161(5) 0.6814(4) 0.3896(2) 0.0288(13) Uani 1 1 d . . .
H46 H 0.7742 0.6870 0.4271 0.035 Uiso 1 1 calc R . .
C62 C 0.2652(5) -0.0941(5) 0.4873(3) 0.0360(15) Uani 1 1 d . . .
H62 H 0.2201 -0.1715 0.4872 0.043 Uiso 1 1 calc R . .
C66 C 0.4761(5) 0.2535(4) 0.4899(3) 0.0371(15) Uani 1 1 d . . .
H66A H 0.5273 0.2545 0.4578 0.056 Uiso 1 1 calc R . .
H66B H 0.5278 0.2785 0.5313 0.056 Uiso 1 1 calc R . .
H66C H 0.4215 0.3066 0.4810 0.056 Uiso 1 1 calc R . .
C50 C 0.4533(5) 0.6609(4) 0.2206(2) 0.0323(14) Uani 1 1 d . . .
H50A H 0.4373 0.5828 0.1980 0.048 Uiso 1 1 calc R . .
H50B H 0.4843 0.7192 0.1936 0.048 Uiso 1 1 calc R . .
H50C H 0.3775 0.6753 0.2318 0.048 Uiso 1 1 calc R . .
C61 C 0.1657(6) -0.0956(5) 0.3742(3) 0.0508(19) Uani 1 1 d . . .
H61A H 0.2115 -0.0969 0.3398 0.076 Uiso 1 1 calc R . .
H61B H 0.1027 -0.0514 0.3640 0.076 Uiso 1 1 calc R . .
H61C H 0.1274 -0.1756 0.3802 0.076 Uiso 1 1 calc R . .
Cr1 Cr 0.22990(7) 0.25294(6) 0.25679(4) 0.0160(2) Uani 1 1 d . . .
C32 C 0.1822(4) 0.3425(4) 0.1837(2) 0.0207(12) Uani 1 1 d . . .
O2 O 0.3373(3) 0.1828(3) 0.21330(14) 0.0195(8) Uani 1 1 d . . .
C59 C 0.3215(5) 0.0749(4) 0.4359(2) 0.0208(12) Uani 1 1 d . . .
C60J C 0.2507(5) -0.0391(4) 0.4333(2) 0.0301(14) Uani 1 1 d . . .
C34 C 0.3698(4) 0.3913(4) 0.2860(2) 0.0165(11) Uani 1 1 d . . .
N4 N 0.4499(4) 0.4761(3) 0.29837(18) 0.0181(10) Uani 1 1 d . . .
C43 C 0.5419(5) 0.5769(4) 0.3168(2) 0.0221(12) Uani 1 1 d . . .
C44 C 0.6268(5) 0.5795(4) 0.3716(2) 0.0222(12) Uani 1 1 d . . .
C45 C 0.6201(5) 0.4771(4) 0.4090(2) 0.0264(13) Uani 1 1 d . . .
H45A H 0.6953 0.4879 0.4400 0.040 Uiso 1 1 calc R . .
H45B H 0.6102 0.4060 0.3808 0.040 Uiso 1 1 calc R . .
H45C H 0.5503 0.4703 0.4306 0.040 Uiso 1 1 calc R . .
C47 C 0.7219(5) 0.7747(4) 0.3541(3) 0.0292(14) Uani 1 1 d . . .
H47 H 0.7836 0.8437 0.3673 0.035 Uiso 1 1 calc R . .
C49 C 0.5464(4) 0.6690(4) 0.2793(2) 0.0204(12) Uani 1 1 d . . .
O1 O 0.1254(3) 0.3104(3) 0.30790(14) 0.0179(8) Uani 1 1 d . . .
C1 C 0.0575(4) 0.3723(4) 0.3392(2) 0.0173(11) Uani 1 1 d . . .
C10 C -0.0385(4) 0.4101(4) 0.2902(2) 0.0170(11) Uani 1 1 d . . .
C15 C -0.1019(4) 0.4960(4) 0.3027(2) 0.0192(12) Uani 1 1 d . . .
H15 H -0.0843 0.5374 0.3434 0.023 Uiso 1 1 calc R . .
C14 C -0.1889(4) 0.5220(4) 0.2577(2) 0.0220(12) Uani 1 1 d . . .
H14 H -0.2297 0.5809 0.2680 0.026 Uiso 1 1 calc R . .
C13 C -0.2186(4) 0.4644(4) 0.1975(2) 0.0218(12) Uani 1 1 d . . .
H13 H -0.2784 0.4832 0.1665 0.026 Uiso 1 1 calc R . .
C12 C -0.1577(4) 0.3783(4) 0.1843(2) 0.0192(12) Uani 1 1 d . . .
H12 H -0.1764 0.3369 0.1436 0.023 Uiso 1 1 calc R . .
C8 C -0.0709(4) 0.3518(4) 0.2292(2) 0.0190(12) Uani 1 1 d . . .
H8 H -0.0313 0.2919 0.2187 0.023 Uiso 1 1 calc R . .
C2 C -0.0172(5) 0.2829(4) 0.3800(2) 0.0217(12) Uani 1 1 d . . .
C3 C -0.0743(5) 0.1679(4) 0.3380(2) 0.0251(13) Uani 1 1 d . . .
H3A H -0.1278 0.1158 0.3601 0.038 Uiso 1 1 calc R . .
H3B H -0.0096 0.1307 0.3280 0.038 Uiso 1 1 calc R . .
H3C H -0.1218 0.1840 0.2990 0.038 Uiso 1 1 calc R . .
N3 N 0.1607(3) 0.3992(3) 0.14268(18) 0.0171(9) Uani 1 1 d . . .
C51 C 0.1488(4) 0.4722(4) 0.0949(2) 0.0205(12) Uani 1 1 d . . .
C52 C 0.1632(4) 0.4332(4) 0.0352(2) 0.0227(12) Uani 1 1 d . . .
C56 C 0.1202(5) 0.6535(4) 0.0619(2) 0.0262(13) Uani 1 1 d . . .
H56 H 0.1035 0.7281 0.0701 0.031 Uiso 1 1 calc R . .
C58 C 0.0995(5) 0.6169(4) 0.1729(2) 0.0262(13) Uani 1 1 d . . .
H58A H 0.0528 0.6777 0.1692 0.039 Uiso 1 1 calc R . .
H58B H 0.1768 0.6470 0.2021 0.039 Uiso 1 1 calc R . .
H58C H 0.0525 0.5492 0.1887 0.039 Uiso 1 1 calc R . .
C33 C 0.0831(5) 0.1217(4) 0.2183(2) 0.0177(12) Uani 1 1 d . . .
C35 C -0.1064(4) -0.0312(4) 0.1614(2) 0.0172(11) Uani 1 1 d . . .
C36 C -0.1366(5) -0.1357(4) 0.1880(2) 0.0219(12) Uani 1 1 d . . .
C37 C -0.0602(5) -0.1561(4) 0.2476(2) 0.0285(13) Uani 1 1 d . . .
H37A H 0.0246 -0.1476 0.2419 0.043 Uiso 1 1 calc R . .
H37B H -0.0911 -0.2350 0.2582 0.043 Uiso 1 1 calc R . .
H37C H -0.0639 -0.0990 0.2818 0.043 Uiso 1 1 calc R . .
C38 C -0.2397(5) -0.2171(4) 0.1572(2) 0.0235(12) Uani 1 1 d . . .
H38 H -0.2619 -0.2898 0.1735 0.028 Uiso 1 1 calc R . .
C39 C -0.3103(5) -0.1945(4) 0.1037(2) 0.0240(12) Uani 1 1 d . . .
H39 H -0.3817 -0.2502 0.0840 0.029 Uiso 1 1 calc R . .
C40 C -0.2765(5) -0.0905(4) 0.0787(2) 0.0231(12) Uani 1 1 d . . .
H40 H -0.3255 -0.0759 0.0416 0.028 Uiso 1 1 calc R . .
C41 C -0.1733(5) -0.0066(4) 0.1061(2) 0.0205(12) Uani 1 1 d . . .
C16 C 0.4082(4) 0.1297(4) 0.1799(2) 0.0174(11) Uani 1 1 d . . .
C25 C 0.4610(4) 0.2136(4) 0.1334(2) 0.0191(12) Uani 1 1 d . . .
N1E N 0.3060(4) 0.1337(3) 0.38202(19) 0.0213(10) Uani 1 1 d . . .
C26 C 0.4444(4) 0.3279(4) 0.1367(2) 0.0195(12) Uani 1 1 d . . .
H26 H 0.4045 0.3529 0.1686 0.023 Uiso 1 1 calc R . .
C27 C 0.4835(5) 0.4055(4) 0.0957(2) 0.0250(13) Uani 1 1 d . . .
H27 H 0.4684 0.4816 0.0992 0.030 Uiso 1 1 calc R . .
C30 C 0.5237(5) 0.1843(4) 0.0866(2) 0.0242(13) Uani 1 1 d . . .
H30 H 0.5395 0.1085 0.0828 0.029 Uiso 1 1 calc R . .
C17 C 0.3171(4) 0.0141(4) 0.1406(2) 0.0181(12) Uani 1 1 d . . .
C64E C 0.4112(5) 0.0719(4) 0.5429(2) 0.0263(13) Uani 1 1 d . . .
H64E H 0.4649 0.1090 0.5803 0.032 Uiso 1 1 calc R . .
C19 C 0.2445(5) -0.0588(4) 0.1841(2) 0.0267(13) Uani 1 1 d . . .
H19A H 0.2338 -0.0073 0.2191 0.040 Uiso 1 1 calc R . .
H19B H 0.2891 -0.1160 0.2006 0.040 Uiso 1 1 calc R . .
H19C H 0.1644 -0.0994 0.1602 0.040 Uiso 1 1 calc R . .
C18 C 0.2260(4) 0.0557(4) 0.0929(2) 0.0228(12) Uani 1 1 d . . .
H18A H 0.1625 -0.0114 0.0719 0.034 Uiso 1 1 calc R . .
H18B H 0.2682 0.0945 0.0615 0.034 Uiso 1 1 calc R . .
H18C H 0.1886 0.1105 0.1144 0.034 Uiso 1 1 calc R . .
C20 C 0.3734(5) -0.0724(4) 0.1046(2) 0.0284(13) Uani 1 1 d . . .
H20A H 0.3100 -0.1417 0.0869 0.043 Uiso 1 1 calc R . .
H20B H 0.4377 -0.0952 0.1336 0.043 Uiso 1 1 calc R . .
H20C H 0.4082 -0.0350 0.0707 0.043 Uiso 1 1 calc R . .
C21 C 0.5212(4) 0.1103(4) 0.2290(2) 0.0185(12) Uani 1 1 d . . .
C24 C 0.5753(5) 0.2253(4) 0.2717(2) 0.0260(13) Uani 1 1 d . . .
H24A H 0.6493 0.2183 0.2998 0.039 Uiso 1 1 calc R . .
H24B H 0.5155 0.2418 0.2967 0.039 Uiso 1 1 calc R . .
H24C H 0.5953 0.2890 0.2458 0.039 Uiso 1 1 calc R . .
C23 C 0.6276(4) 0.0790(4) 0.2018(2) 0.0253(13) Uani 1 1 d . . .
H23A H 0.6688 0.1460 0.1831 0.038 Uiso 1 1 calc R . .
H23B H 0.5964 0.0126 0.1696 0.038 Uiso 1 1 calc R . .
H23C H 0.6855 0.0586 0.2355 0.038 Uiso 1 1 calc R . .
C22 C 0.4843(5) 0.0168(4) 0.2734(2) 0.0277(13) Uani 1 1 d . . .
H22A H 0.4694 -0.0610 0.2508 0.042 Uiso 1 1 calc R . .
H22B H 0.4099 0.0274 0.2879 0.042 Uiso 1 1 calc R . .
H22C H 0.5501 0.0249 0.3097 0.042 Uiso 1 1 calc R . .
C11 C 0.1924(5) 0.5708(4) 0.3329(2) 0.0239(12) Uani 1 1 d . . .
H11A H 0.1230 0.6023 0.3148 0.036 Uiso 1 1 calc R . .
H11B H 0.2209 0.5306 0.2993 0.036 Uiso 1 1 calc R . .
H11C H 0.2585 0.6347 0.3549 0.036 Uiso 1 1 calc R . .
C7 C 0.1109(5) 0.5520(4) 0.4323(2) 0.0284(13) Uani 1 1 d . . .
H7A H 0.1781 0.6164 0.4528 0.043 Uiso 1 1 calc R . .
H7B H 0.0868 0.4992 0.4633 0.043 Uiso 1 1 calc R . .
H7C H 0.0413 0.5832 0.4142 0.043 Uiso 1 1 calc R . .
C9 C 0.2694(4) 0.4504(4) 0.4127(2) 0.0254(13) Uani 1 1 d . . .
H9A H 0.2892 0.3899 0.3856 0.038 Uiso 1 1 calc R . .
H9B H 0.2553 0.4206 0.4525 0.038 Uiso 1 1 calc R . .
H9C H 0.3373 0.5190 0.4208 0.038 Uiso 1 1 calc R . .

loop_
_atom_site_aniso_label
_atom_site_aniso_U_11
_atom_site_aniso_U_22
_atom_site_aniso_U_33
_atom_site_aniso_U_23
_atom_site_aniso_U_13
_atom_site_aniso_U_12
N2 0.024(3) 0.017(2) 0.014(2) -0.0064(18) 0.002(2) 0.001(2)
C54 0.028(3) 0.034(3) 0.016(3) 0.004(2) 0.001(3) 0.003(3)
C31 0.025(3) 0.018(3) 0.016(3) -0.010(2) 0.002(3) 0.009(2)
C55 0.027(3) 0.033(3) 0.018(3) 0.016(3) -0.001(3) 0.000(3)
C57 0.021(3) 0.021(3) 0.019(3) 0.007(2) -0.001(2) -0.001(2)
C28 0.023(3) 0.031(3) 0.024(3) 0.006(2) 0.005(3) 0.002(3)
C5 0.024(3) 0.037(3) 0.016(3) -0.001(2) 0.002(2) 0.003(3)
C6 0.027(3) 0.024(3) 0.012(3) -0.009(2) 0.003(2) 0.005(2)
C63 0.042(4) 0.035(3) 0.018(3) 0.011(3) 0.007(3) 0.010(3)
C29 0.020(3) 0.042(3) 0.010(3) -0.004(2) 0.004(2) 0.001(3)
C65 0.025(3) 0.021(3) 0.023(3) 0.000(2) 0.006(3) 0.010(2)
C53 0.033(3) 0.031(3) 0.017(3) -0.002(2) 0.003(3) 0.009(3)
C42 0.046(4) 0.021(3) 0.024(3) -0.001(2) 0.001(3) 0.008(3)
C4 0.035(4) 0.040(3) 0.019(3) 0.005(3) 0.007(3) 0.014(3)
C48 0.029(3) 0.019(3) 0.038(4) 0.003(2) 0.014(3) 0.005(3)
C46 0.030(3) 0.033(3) 0.022(3) -0.007(3) 0.005(3) 0.006(3)
C62 0.050(4) 0.024(3) 0.028(3) 0.006(3) 0.004(3) -0.003(3)
C66 0.049(4) 0.023(3) 0.034(4) 0.002(3) -0.004(3) 0.004(3)
C50 0.029(3) 0.027(3) 0.038(4) 0.002(3) 0.000(3) 0.007(3)
C61 0.065(5) 0.035(4) 0.034(4) 0.005(3) -0.021(3) -0.009(3)
Cr1 0.0200(5) 0.0147(4) 0.0120(4) -0.0035(3) 0.0018(4) 0.0034(4)
C32 0.015(3) 0.024(3) 0.021(3) -0.007(2) 0.005(2) 0.003(2)
O2 0.022(2) 0.0191(18) 0.0178(19) -0.0012(15) 0.0035(16) 0.0072(16)
C59 0.028(3) 0.022(3) 0.013(3) 0.001(2) 0.001(2) 0.009(2)
C60J 0.036(4) 0.024(3) 0.024(3) -0.002(2) -0.005(3) 0.002(3)
C34 0.018(3) 0.023(3) 0.013(3) 0.006(2) 0.004(2) 0.011(3)
N4 0.020(3) 0.019(2) 0.018(2) -0.0031(19) 0.008(2) 0.009(2)
C43 0.021(3) 0.018(3) 0.029(3) -0.005(2) 0.013(3) 0.006(2)
C44 0.028(3) 0.026(3) 0.012(3) -0.005(2) 0.004(2) 0.007(3)
C45 0.028(3) 0.032(3) 0.017(3) -0.004(2) -0.002(3) 0.008(3)
C47 0.024(3) 0.023(3) 0.035(4) -0.012(3) 0.006(3) -0.002(2)
C49 0.019(3) 0.017(3) 0.027(3) 0.001(2) 0.009(3) 0.007(2)
O1 0.018(2) 0.0248(19) 0.0119(18) -0.0028(14) 0.0022(15) 0.0075(16)
C1 0.013(3) 0.026(3) 0.013(3) -0.002(2) 0.002(2) 0.006(2)
C10 0.016(3) 0.020(3) 0.013(3) 0.000(2) 0.003(2) -0.001(2)
C15 0.024(3) 0.019(3) 0.014(3) -0.002(2) 0.003(2) 0.006(2)
C14 0.022(3) 0.022(3) 0.023(3) 0.001(2) 0.005(3) 0.007(2)
C13 0.012(3) 0.027(3) 0.025(3) 0.006(2) -0.003(2) 0.007(2)
C12 0.022(3) 0.017(3) 0.015(3) -0.003(2) 0.000(2) -0.001(2)
C8 0.024(3) 0.014(3) 0.018(3) -0.004(2) 0.003(2) 0.004(2)
C2 0.026(3) 0.022(3) 0.017(3) -0.001(2) 0.004(2) 0.006(2)
C3 0.030(3) 0.023(3) 0.022(3) 0.006(2) 0.008(3) 0.001(2)
N3 0.016(2) 0.018(2) 0.017(2) 0.0005(19) 0.0018(19) 0.0048(19)
C51 0.022(3) 0.024(3) 0.013(3) 0.006(2) -0.002(2) 0.003(2)
C52 0.014(3) 0.036(3) 0.016(3) 0.004(2) 0.000(2) 0.004(2)
C56 0.030(3) 0.025(3) 0.022(3) 0.002(2) 0.001(3) 0.005(3)
C58 0.032(3) 0.023(3) 0.023(3) 0.001(2) 0.003(3) 0.006(3)
C33 0.031(3) 0.017(3) 0.009(3) -0.001(2) 0.005(2) 0.013(3)
C35 0.021(3) 0.013(3) 0.016(3) -0.008(2) 0.005(2) 0.004(2)
C36 0.021(3) 0.023(3) 0.020(3) -0.005(2) 0.004(2) 0.003(2)
C37 0.024(3) 0.025(3) 0.029(3) 0.002(2) -0.003(3) -0.002(2)
C38 0.030(3) 0.016(3) 0.020(3) -0.003(2) 0.004(3) -0.001(2)
C39 0.020(3) 0.029(3) 0.019(3) -0.008(2) 0.006(3) 0.000(2)
C40 0.028(3) 0.029(3) 0.013(3) -0.001(2) 0.002(2) 0.011(3)
C41 0.024(3) 0.022(3) 0.015(3) -0.006(2) 0.008(2) 0.003(2)
C16 0.019(3) 0.021(3) 0.014(3) -0.002(2) 0.005(2) 0.006(2)
C25 0.016(3) 0.024(3) 0.015(3) -0.004(2) -0.001(2) 0.003(2)
N1E 0.031(3) 0.021(2) 0.013(2) -0.0007(19) 0.000(2) 0.011(2)
C26 0.018(3) 0.025(3) 0.017(3) 0.000(2) 0.002(2) 0.008(2)
C27 0.026(3) 0.024(3) 0.027(3) 0.007(2) 0.008(3) 0.008(2)
C30 0.028(3) 0.021(3) 0.022(3) -0.005(2) 0.007(3) 0.003(2)
C17 0.020(3) 0.014(3) 0.021(3) -0.001(2) 0.005(2) 0.007(2)
C64E 0.031(3) 0.031(3) 0.016(3) -0.001(2) 0.000(3) 0.008(3)
C19 0.030(3) 0.020(3) 0.028(3) 0.000(2) 0.003(3) 0.003(2)
C18 0.024(3) 0.026(3) 0.013(3) -0.010(2) -0.002(2) 0.003(2)
C20 0.029(3) 0.024(3) 0.028(3) -0.009(2) 0.003(3) 0.003(3)
C21 0.023(3) 0.018(3) 0.013(3) -0.004(2) 0.003(2) 0.004(2)
C24 0.025(3) 0.028(3) 0.023(3) -0.004(2) -0.005(3) 0.011(3)
C23 0.023(3) 0.028(3) 0.024(3) 0.000(2) -0.001(3) 0.009(2)
C22 0.040(4) 0.021(3) 0.023(3) -0.002(2) -0.001(3) 0.015(3)
C11 0.023(3) 0.025(3) 0.022(3) -0.008(2) 0.003(2) 0.005(2)
C7 0.029(3) 0.033(3) 0.021(3) -0.013(2) 0.000(3) 0.008(3)
C9 0.025(3) 0.030(3) 0.019(3) -0.006(2) 0.004(3) 0.004(2)

loop_
_atom_type_symbol
_atom_type_description
_atom_type_scat_dispersion_real
_atom_type_scat_dispersion_imag
_atom_type_scat_source
C C 0.0033 0.0016 'International Tables Vol C Tables 4.2.6.8 and 6.1.1.4'
O O 0.0106 0.0060 'International Tables Vol C Tables 4.2.6.8 and 6.1.1.4'
Cr Cr 0.3209 0.6236 'International Tables Vol C Tables 4.2.6.8 and 6.1.1.4'
N N 0.0061 0.0033 'International Tables Vol C Tables 4.2.6.8 and 6.1.1.4'
H H 0.0000 0.0000 'International Tables Vol C Tables 4.2.6.8 and 6.1.1.4'

loop_
_geom_angle_atom_site_label_1
_geom_angle_atom_site_label_2
_geom_angle_atom_site_label_3
_geom_angle
_geom_angle_site_symmetry_1
_geom_angle_site_symmetry_3
C33 N2 C35 178.8(5) . .
C55 C54 C52 121.1(5) . .
C55 C54 H54 119.5 . .
C52 C54 H54 119.5 . .
N1E C31 Cr1 174.1(4) . .
C56 C55 C54 119.8(5) . .
C56 C55 H55 120.1 . .
C54 C55 H55 120.1 . .
C56 C57 C51 116.0(5) . .
C56 C57 C58 121.7(4) . .
C51 C57 C58 122.3(4) . .
C27 C28 C29 118.0(5) . .
C27 C28 H28 121.0 . .
C29 C28 H28 121.0 . .
C2 C5 H5A 109.5 . .
C2 C5 H5B 109.5 . .
H5A C5 H5B 109.5 . .
C2 C5 H5C 109.5 . .
H5A C5 H5C 109.5 . .
H5B C5 H5C 109.5 . .
C11 C6 C7 107.8(4) . .
C11 C6 C9 107.0(4) . .
C7 C6 C9 104.5(4) . .
C11 C6 C1 107.3(4) . .
C7 C6 C1 118.7(4) . .
C9 C6 C1 111.1(4) . .
C64E C63 C62 120.1(5) . .
C64E C63 H63 119.9 . .
C62 C63 H63 119.9 . .
C28 C29 C30 121.1(5) . .
C28 C29 H29 119.4 . .
C30 C29 H29 119.4 . .
C59 C65 C64E 118.4(5) . .
C59 C65 C66 120.8(4) . .
C64E C65 C66 120.8(5) . .
C52 C53 H53A 109.5 . .
C52 C53 H53B 109.5 . .
H53A C53 H53B 109.5 . .
C52 C53 H53C 109.5 . .
H53A C53 H53C 109.5 . .
H53B C53 H53C 109.5 . .
C41 C42 H42A 109.5 . .
C41 C42 H42B 109.5 . .
H42A C42 H42B 109.5 . .
C41 C42 H42C 109.5 . .
H42A C42 H42C 109.5 . .
H42B C42 H42C 109.5 . .
C2 C4 H4A 109.5 . .
C2 C4 H4B 109.5 . .
H4A C4 H4B 109.5 . .
C2 C4 H4C 109.5 . .
H4A C4 H4C 109.5 . .
H4B C4 H4C 109.5 . .
C47 C48 C49 121.5(5) . .
C47 C48 H48 119.2 . .
C49 C48 H48 119.2 . .
C47 C46 C44 121.2(5) . .
C47 C46 H46 119.4 . .
C44 C46 H46 119.4 . .
C60J C62 C63 121.8(5) . .
C60J C62 H62 119.1 . .
C63 C62 H62 119.1 . .
C65 C66 H66A 109.5 . .
C65 C66 H66B 109.5 . .
H66A C66 H66B 109.5 . .
C65 C66 H66C 109.5 . .
H66A C66 H66C 109.5 . .
H66B C66 H66C 109.5 . .
C49 C50 H50A 109.5 . .
C49 C50 H50B 109.5 . .
H50A C50 H50B 109.5 . .
C49 C50 H50C 109.5 . .
H50A C50 H50C 109.5 . .
H50B C50 H50C 109.5 . .
C60J C61 H61A 109.5 . .
C60J C61 H61B 109.5 . .
H61A C61 H61B 109.5 . .
C60J C61 H61C 109.5 . .
H61A C61 H61C 109.5 . .
H61B C61 H61C 109.5 . .
O2 Cr1 O1 173.11(13) . .
O2 Cr1 C34 88.24(16) . .
O1 Cr1 C34 93.35(16) . .
O2 Cr1 C32 92.92(16) . .
O1 Cr1 C32 93.88(16) . .
C34 Cr1 C32 86.02(19) . .
O2 Cr1 C33 91.57(16) . .
O1 Cr1 C33 87.61(16) . .
C34 Cr1 C33 173.49(18) . .
C32 Cr1 C33 87.50(19) . .
O2 Cr1 C31 89.57(16) . .
O1 Cr1 C31 83.70(16) . .
C34 Cr1 C31 91.22(19) . .
C32 Cr1 C31 176.22(19) . .
C33 Cr1 C31 95.28(18) . .
N3 C32 Cr1 176.1(4) . .
C16 O2 Cr1 176.9(3) . .
C65 C59 N1E 119.7(4) . .
C65 C59 C60J 122.7(4) . .
N1E C59 C60J 117.5(4) . .
C62 C60J C59 116.6(5) . .
C62 C60J C61 122.9(5) . .
C59 C60J C61 120.5(5) . .
N4 C34 Cr1 174.5(4) . .
C34 N4 C43 176.3(5) . .
N4 C43 C49 118.8(5) . .
N4 C43 C44 118.0(4) . .
C49 C43 C44 123.2(5) . .
C46 C44 C43 117.0(5) . .
C46 C44 C45 121.9(5) . .
C43 C44 C45 121.0(5) . .
C44 C45 H45A 109.5 . .
C44 C45 H45B 109.5 . .
H45A C45 H45B 109.5 . .
C44 C45 H45C 109.5 . .
H45A C45 H45C 109.5 . .
H45B C45 H45C 109.5 . .
C48 C47 C46 120.2(5) . .
C48 C47 H47 119.9 . .
C46 C47 H47 119.9 . .
C48 C49 C43 116.9(5) . .
C48 C49 C50 122.2(5) . .
C43 C49 C50 120.9(5) . .
C1 O1 Cr1 168.4(3) . .
O1 C1 C10 109.2(4) . .
O1 C1 C2 107.0(4) . .
C10 C1 C2 106.9(4) . .
O1 C1 C6 106.9(4) . .
C10 C1 C6 111.2(4) . .
C2 C1 C6 115.4(4) . .
C15 C10 C8 115.8(4) . .
C15 C10 C1 124.8(4) . .
C8 C10 C1 119.3(4) . .
C14 C15 C10 121.7(4) . .
C14 C15 H15 119.2 . .
C10 C15 H15 119.2 . .
C15 C14 C13 121.7(4) . .
C15 C14 H14 119.1 . .
C13 C14 H14 119.1 . .
C12 C13 C14 117.4(4) . .
C12 C13 H13 121.3 . .
C14 C13 H13 121.3 . .
C8 C12 C13 121.1(4) . .
C8 C12 H12 119.5 . .
C13 C12 H12 119.5 . .
C12 C8 C10 122.3(4) . .
C12 C8 H8 118.9 . .
C10 C8 H8 118.9 . .
C4 C2 C3 105.7(4) . .
C4 C2 C5 108.0(4) . .
C3 C2 C5 106.9(4) . .
C4 C2 C1 113.8(4) . .
C3 C2 C1 108.2(4) . .
C5 C2 C1 113.7(4) . .
C2 C3 H3A 109.5 . .
C2 C3 H3B 109.5 . .
H3A C3 H3B 109.5 . .
C2 C3 H3C 109.5 . .
H3A C3 H3C 109.5 . .
H3B C3 H3C 109.5 . .
C32 N3 C51 173.7(5) . .
C52 C51 N3 118.3(4) . .
C52 C51 C57 123.6(4) . .
N3 C51 C57 118.1(4) . .
C51 C52 C54 117.0(4) . .
C51 C52 C53 121.8(4) . .
C54 C52 C53 121.0(5) . .
C55 C56 C57 122.5(5) . .
C55 C56 H56 118.8 . .
C57 C56 H56 118.8 . .
C57 C58 H58A 109.5 . .
C57 C58 H58B 109.5 . .
H58A C58 H58B 109.5 . .
C57 C58 H58C 109.5 . .
H58A C58 H58C 109.5 . .
H58B C58 H58C 109.5 . .
N2 C33 Cr1 173.9(4) . .
C41 C35 C36 123.3(5) . .
C41 C35 N2 118.6(4) . .
C36 C35 N2 118.2(4) . .
C38 C36 C35 117.2(4) . .
C38 C36 C37 122.6(4) . .
C35 C36 C37 120.2(4) . .
C36 C37 H37A 109.5 . .
C36 C37 H37B 109.5 . .
H37A C37 H37B 109.5 . .
C36 C37 H37C 109.5 . .
H37A C37 H37C 109.5 . .
H37B C37 H37C 109.5 . .
C39 C38 C36 121.3(5) . .
C39 C38 H38 119.4 . .
C36 C38 H38 119.4 . .
C38 C39 C40 119.6(5) . .
C38 C39 H39 120.2 . .
C40 C39 H39 120.2 . .
C39 C40 C41 122.1(5) . .
C39 C40 H40 119.0 . .
C41 C40 H40 119.0 . .
C40 C41 C35 116.5(4) . .
C40 C41 C42 122.5(4) . .
C35 C41 C42 121.0(5) . .
O2 C16 C25 109.4(4) . .
O2 C16 C21 107.6(4) . .
C25 C16 C21 107.3(4) . .
O2 C16 C17 105.9(4) . .
C25 C16 C17 109.6(4) . .
C21 C16 C17 116.9(4) . .
C30 C25 C26 115.4(4) . .
C30 C25 C16 125.5(4) . .
C26 C25 C16 119.1(4) . .
C31 N1E C59 171.8(5) . .
C27 C26 C25 122.6(5) . .
C27 C26 H26 118.7 . .
C25 C26 H26 118.7 . .
C28 C27 C26 121.0(5) . .
C28 C27 H27 119.5 . .
C26 C27 H27 119.5 . .
C29 C30 C25 121.9(5) . .
C29 C30 H30 119.1 . .
C25 C30 H30 119.1 . .
C18 C17 C19 107.5(4) . .
C18 C17 C20 107.7(4) . .
C19 C17 C20 105.5(4) . .
C18 C17 C16 106.8(4) . .
C19 C17 C16 110.8(4) . .
C20 C17 C16 118.0(4) . .
C63 C64E C65 120.4(5) . .
C63 C64E H64E 119.8 . .
C65 C64E H64E 119.8 . .
C17 C19 H19A 109.5 . .
C17 C19 H19B 109.5 . .
H19A C19 H19B 109.5 . .
C17 C19 H19C 109.5 . .
H19A C19 H19C 109.5 . .
H19B C19 H19C 109.5 . .
C17 C18 H18A 109.5 . .
C17 C18 H18B 109.5 . .
H18A C18 H18B 109.5 . .
C17 C18 H18C 109.5 . .
H18A C18 H18C 109.5 . .
H18B C18 H18C 109.5 . .
C17 C20 H20A 109.5 . .
C17 C20 H20B 109.5 . .
H20A C20 H20B 109.5 . .
C17 C20 H20C 109.5 . .
H20A C20 H20C 109.5 . .
H20B C20 H20C 109.5 . .
C23 C21 C24 105.9(4) . .
C23 C21 C22 106.5(4) . .
C24 C21 C22 105.9(4) . .
C23 C21 C16 116.9(4) . .
C24 C21 C16 107.7(4) . .
C22 C21 C16 113.2(4) . .
C21 C24 H24A 109.5 . .
C21 C24 H24B 109.5 . .
H24A C24 H24B 109.5 . .
C21 C24 H24C 109.5 . .
H24A C24 H24C 109.5 . .
H24B C24 H24C 109.5 . .
C21 C23 H23A 109.5 . .
C21 C23 H23B 109.5 . .
H23A C23 H23B 109.5 . .
C21 C23 H23C 109.5 . .
H23A C23 H23C 109.5 . .
H23B C23 H23C 109.5 . .
C21 C22 H22A 109.5 . .
C21 C22 H22B 109.5 . .
H22A C22 H22B 109.5 . .
C21 C22 H22C 109.5 . .
H22A C22 H22C 109.5 . .
H22B C22 H22C 109.5 . .
C6 C11 H11A 109.5 . .
C6 C11 H11B 109.5 . .
H11A C11 H11B 109.5 . .
C6 C11 H11C 109.5 . .
H11A C11 H11C 109.5 . .
H11B C11 H11C 109.5 . .
C6 C7 H7A 109.5 . .
C6 C7 H7B 109.5 . .
H7A C7 H7B 109.5 . .
C6 C7 H7C 109.5 . .
H7A C7 H7C 109.5 . .
H7B C7 H7C 109.5 . .
C6 C9 H9A 109.5 . .
C6 C9 H9B 109.5 . .
H9A C9 H9B 109.5 . .
C6 C9 H9C 109.5 . .
H9A C9 H9C 109.5 . .
H9B C9 H9C 109.5 . .

loop_
_geom_bond_atom_site_label_1
_geom_bond_atom_site_label_2
_geom_bond_distance
_geom_bond_site_symmetry_2
N2 C33 1.174(6) .
N2 C35 1.404(6) .
C54 C55 1.385(7) .
C54 C52 1.396(7) .
C54 H54 0.9500 .
C31 N1E 1.163(6) .
C31 Cr1 2.061(5) .
C55 C56 1.372(7) .
C55 H55 0.9500 .
C57 C56 1.390(6) .
C57 C51 1.405(6) .
C57 C58 1.488(6) .
C28 C27 1.374(6) .
C28 C29 1.382(6) .
C28 H28 0.9500 .
C5 C2 1.542(6) .
C5 H5A 0.9800 .
C5 H5B 0.9800 .
C5 H5C 0.9800 .
C6 C11 1.535(7) .
C6 C7 1.546(6) .
C6 C9 1.549(7) .
C6 C1 1.623(6) .
C63 C64E 1.369(7) .
C63 C62 1.392(7) .
C63 H63 0.9500 .
C29 C30 1.385(7) .
C29 H29 0.9500 .
C65 C59 1.383(6) .
C65 C64E 1.393(6) .
C65 C66 1.515(7) .
C53 C52 1.500(6) .
C53 H53A 0.9800 .
C53 H53B 0.9800 .
C53 H53C 0.9800 .
C42 C41 1.502(6) .
C42 H42A 0.9800 .
C42 H42B 0.9800 .
C42 H42C 0.9800 .
C4 C2 1.533(6) .
C4 H4A 0.9800 .
C4 H4B 0.9800 .
C4 H4C 0.9800 .
C48 C47 1.375(7) .
C48 C49 1.389(7) .
C48 H48 0.9500 .
C46 C47 1.383(7) .
C46 C44 1.388(7) .
C46 H46 0.9500 .
C62 C60J 1.379(7) .
C62 H62 0.9500 .
C66 H66A 0.9800 .
C66 H66B 0.9800 .
C66 H66C 0.9800 .
C50 C49 1.503(7) .
C50 H50A 0.9800 .
C50 H50B 0.9800 .
C50 H50C 0.9800 .
C61 C60J 1.495(7) .
C61 H61A 0.9800 .
C61 H61B 0.9800 .
C61 H61C 0.9800 .
Cr1 O2 1.944(3) .
Cr1 O1 1.945(3) .
Cr1 C34 2.013(5) .
Cr1 C32 2.027(5) .
Cr1 C33 2.045(5) .
C32 N3 1.174(6) .
O2 C16 1.385(5) .
C59 N1E 1.404(6) .
C59 C60J 1.409(7) .
C34 N4 1.187(6) .
N4 C43 1.397(6) .
C43 C49 1.398(6) .
C43 C44 1.399(7) .
C44 C45 1.496(7) .
C45 H45A 0.9800 .
C45 H45B 0.9800 .
C45 H45C 0.9800 .
C47 H47 0.9500 .
O1 C1 1.393(5) .
C1 C10 1.555(6) .
C1 C2 1.618(7) .
C10 C15 1.401(6) .
C10 C8 1.403(6) .
C15 C14 1.372(6) .
C15 H15 0.9500 .
C14 C13 1.386(6) .
C14 H14 0.9500 .
C13 C12 1.385(6) .
C13 H13 0.9500 .
C12 C8 1.372(6) .
C12 H12 0.9500 .
C8 H8 0.9500 .
C2 C3 1.539(6) .
C3 H3A 0.9800 .
C3 H3B 0.9800 .
C3 H3C 0.9800 .
N3 C51 1.399(6) .
C51 C52 1.393(6) .
C56 H56 0.9500 .
C58 H58A 0.9800 .
C58 H58B 0.9800 .
C58 H58C 0.9800 .
C35 C41 1.395(6) .
C35 C36 1.397(6) .
C36 C38 1.391(6) .
C36 C37 1.502(6) .
C37 H37A 0.9800 .
C37 H37B 0.9800 .
C37 H37C 0.9800 .
C38 C39 1.377(7) .
C38 H38 0.9500 .
C39 C40 1.381(7) .
C39 H39 0.9500 .
C40 C41 1.387(6) .
C40 H40 0.9500 .
C16 C25 1.563(7) .
C16 C21 1.600(6) .
C16 C17 1.620(6) .
C25 C30 1.399(6) .
C25 C26 1.401(6) .
C26 C27 1.377(6) .
C26 H26 0.9500 .
C27 H27 0.9500 .
C30 H30 0.9500 .
C17 C18 1.525(6) .
C17 C19 1.544(6) .
C17 C20 1.548(6) .
C64E H64E 0.9500 .
C19 H19A 0.9800 .
C19 H19B 0.9800 .
C19 H19C 0.9800 .
C18 H18A 0.9800 .
C18 H18B 0.9800 .
C18 H18C 0.9800 .
C20 H20A 0.9800 .
C20 H20B 0.9800 .
C20 H20C 0.9800 .
C21 C23 1.533(6) .
C21 C24 1.541(6) .
C21 C22 1.550(6) .
C24 H24A 0.9800 .
C24 H24B 0.9800 .
C24 H24C 0.9800 .
C23 H23A 0.9800 .
C23 H23B 0.9800 .
C23 H23C 0.9800 .
C22 H22A 0.9800 .
C22 H22B 0.9800 .
C22 H22C 0.9800 .
C11 H11A 0.9800 .
C11 H11B 0.9800 .
C11 H11C 0.9800 .
C7 H7A 0.9800 .
C7 H7B 0.9800 .
C7 H7C 0.9800 .
C9 H9A 0.9800 .
C9 H9B 0.9800 .
C9 H9C 0.9800 .

loop_
_geom_torsion_atom_site_label_1
_geom_torsion_atom_site_label_2
_geom_torsion_atom_site_label_3
_geom_torsion_atom_site_label_4
_geom_torsion
_geom_torsion_site_symmetry_1
_geom_torsion_site_symmetry_2
_geom_torsion_site_symmetry_3
_geom_torsion_site_symmetry_4
C52 C54 C55 C56 -1.5(8) . . . .
C27 C28 C29 C30 -0.4(7) . . . .
C64E C63 C62 C60J -0.7(8) . . . .
N1E C31 Cr1 O2 158(4) . . . .
N1E C31 Cr1 O1 -23(4) . . . .
N1E C31 Cr1 C34 70(4) . . . .
N1E C31 Cr1 C32 27(7) . . . .
N1E C31 Cr1 C33 -110(4) . . . .
O2 Cr1 C32 N3 -83(6) . . . .
O1 Cr1 C32 N3 98(6) . . . .
C34 Cr1 C32 N3 5(6) . . . .
C33 Cr1 C32 N3 -174(6) . . . .
C31 Cr1 C32 N3 48(8) . . . .
O1 Cr1 O2 C16 107(5) . . . .
C34 Cr1 O2 C16 -150(5) . . . .
C32 Cr1 O2 C16 -64(5) . . . .
C33 Cr1 O2 C16 23(5) . . . .
C31 Cr1 O2 C16 119(5) . . . .
C64E C65 C59 N1E 177.7(4) . . . .
C66 C65 C59 N1E -2.6(7) . . . .
C64E C65 C59 C60J -0.1(7) . . . .
C66 C65 C59 C60J 179.6(5) . . . .
C63 C62 C60J C59 1.0(8) . . . .
C63 C62 C60J C61 -179.5(5) . . . .
C65 C59 C60J C62 -0.7(8) . . . .
N1E C59 C60J C62 -178.5(5) . . . .
C65 C59 C60J C61 179.9(5) . . . .
N1E C59 C60J C61 2.1(7) . . . .
O2 Cr1 C34 N4 82(4) . . . .
O1 Cr1 C34 N4 -105(4) . . . .
C32 Cr1 C34 N4 -11(4) . . . .
C33 Cr1 C34 N4 -7(5) . . . .
C31 Cr1 C34 N4 171(4) . . . .
Cr1 C34 N4 C43 136(6) . . . .
C34 N4 C43 C49 -125(7) . . . .
C34 N4 C43 C44 57(7) . . . .
C47 C46 C44 C43 -1.4(7) . . . .
C47 C46 C44 C45 179.2(5) . . . .
N4 C43 C44 C46 -178.8(4) . . . .
C49 C43 C44 C46 2.5(7) . . . .
N4 C43 C44 C45 0.6(7) . . . .
C49 C43 C44 C45 -178.2(4) . . . .
C49 C48 C47 C46 0.9(8) . . . .
C44 C46 C47 C48 -0.2(8) . . . .
C47 C48 C49 C43 0.1(7) . . . .
C47 C48 C49 C50 178.8(5) . . . .
N4 C43 C49 C48 179.4(4) . . . .
C44 C43 C49 C48 -1.8(7) . . . .
N4 C43 C49 C50 0.7(7) . . . .
C44 C43 C49 C50 179.4(5) . . . .
O2 Cr1 O1 C1 152.4(14) . . . .
C34 Cr1 O1 C1 49.2(14) . . . .
C32 Cr1 O1 C1 -37.0(14) . . . .
C33 Cr1 O1 C1 -124.4(14) . . . .
C31 Cr1 O1 C1 140.1(14) . . . .
Cr1 O1 C1 C10 61.7(15) . . . .
Cr1 O1 C1 C2 177.1(13) . . . .
Cr1 O1 C1 C6 -58.8(15) . . . .
C11 C6 C1 O1 73.5(4) . . . .
C7 C6 C1 O1 -164.1(4) . . . .
C9 C6 C1 O1 -43.1(5) . . . .
C11 C6 C1 C10 -45.7(5) . . . .
C7 C6 C1 C10 76.7(5) . . . .
C9 C6 C1 C10 -162.3(4) . . . .
C11 C6 C1 C2 -167.7(4) . . . .
C7 C6 C1 C2 -45.3(6) . . . .
C9 C6 C1 C2 75.7(5) . . . .
O1 C1 C10 C15 -163.8(4) . . . .
C2 C1 C10 C15 80.7(5) . . . .
C6 C1 C10 C15 -46.1(6) . . . .
O1 C1 C10 C8 19.6(6) . . . .
C2 C1 C10 C8 -95.9(5) . . . .
C6 C1 C10 C8 137.4(4) . . . .
C8 C10 C15 C14 -0.9(7) . . . .
C1 C10 C15 C14 -177.5(5) . . . .
C10 C15 C14 C13 0.1(8) . . . .
C15 C14 C13 C12 0.5(7) . . . .
C14 C13 C12 C8 -0.4(7) . . . .
C13 C12 C8 C10 -0.4(8) . . . .
C15 C10 C8 C12 1.0(7) . . . .
C1 C10 C8 C12 177.9(4) . . . .
O1 C1 C2 C4 71.5(5) . . . .
C10 C1 C2 C4 -171.5(4) . . . .
C6 C1 C2 C4 -47.2(5) . . . .
O1 C1 C2 C3 -45.7(5) . . . .
C10 C1 C2 C3 71.3(5) . . . .
C6 C1 C2 C3 -164.4(4) . . . .
O1 C1 C2 C5 -164.2(4) . . . .
C10 C1 C2 C5 -47.3(5) . . . .
C6 C1 C2 C5 77.0(5) . . . .
Cr1 C32 N3 C51 23(10) . . . .
C32 N3 C51 C52 87(4) . . . .
C32 N3 C51 C57 -92(4) . . . .
C56 C57 C51 C52 -2.4(7) . . . .
C58 C57 C51 C52 174.8(5) . . . .
C56 C57 C51 N3 176.7(4) . . . .
C58 C57 C51 N3 -6.2(7) . . . .
N3 C51 C52 C54 -175.9(4) . . . .
C57 C51 C52 C54 3.1(8) . . . .
N3 C51 C52 C53 7.7(7) . . . .
C57 C51 C52 C53 -173.3(5) . . . .
C55 C54 C52 C51 -1.1(7) . . . .
C55 C54 C52 C53 175.4(5) . . . .
C54 C55 C56 C57 2.3(8) . . . .
C51 C57 C56 C55 -0.4(8) . . . .
C58 C57 C56 C55 -177.6(5) . . . .
C35 N2 C33 Cr1 161(22) . . . .
O2 Cr1 C33 N2 -96(4) . . . .
O1 Cr1 C33 N2 91(4) . . . .
C34 Cr1 C33 N2 -8(5) . . . .
C32 Cr1 C33 N2 -3(4) . . . .
C31 Cr1 C33 N2 174(4) . . . .
C33 N2 C35 C41 -159(24) . . . .
C33 N2 C35 C36 21(25) . . . .
C41 C35 C36 C38 -0.7(7) . . . .
N2 C35 C36 C38 179.2(4) . . . .
C41 C35 C36 C37 179.9(4) . . . .
N2 C35 C36 C37 -0.1(7) . . . .
C35 C36 C38 C39 -1.3(7) . . . .
C37 C36 C38 C39 178.0(5) . . . .
C36 C38 C39 C40 1.9(7) . . . .
C38 C39 C40 C41 -0.4(7) . . . .
C39 C40 C41 C35 -1.6(7) . . . .
C39 C40 C41 C42 178.6(5) . . . .
C36 C35 C41 C40 2.1(7) . . . .
N2 C35 C41 C40 -177.8(4) . . . .
C36 C35 C41 C42 -178.0(5) . . . .
N2 C35 C41 C42 2.0(7) . . . .
Cr1 O2 C16 C25 95(5) . . . .
Cr1 O2 C16 C21 -149(5) . . . .
Cr1 O2 C16 C17 -23(6) . . . .
O2 C16 C25 C30 -171.4(4) . . . .
C21 C16 C25 C30 72.2(6) . . . .
C17 C16 C25 C30 -55.7(6) . . . .
O2 C16 C25 C26 7.6(6) . . . .
C21 C16 C25 C26 -108.8(5) . . . .
C17 C16 C25 C26 123.3(4) . . . .
Cr1 C31 N1E C59 105(5) . . . .
C65 C59 N1E C31 -164(3) . . . .
C60J C59 N1E C31 14(3) . . . .
C30 C25 C26 C27 1.9(7) . . . .
C16 C25 C26 C27 -177.2(4) . . . .
C29 C28 C27 C26 0.7(8) . . . .
C25 C26 C27 C28 -1.5(8) . . . .
C28 C29 C30 C25 0.9(8) . . . .
C26 C25 C30 C29 -1.6(7) . . . .
C16 C25 C30 C29 177.4(4) . . . .
O2 C16 C17 C18 65.9(5) . . . .
C25 C16 C17 C18 -52.0(5) . . . .
C21 C16 C17 C18 -174.3(4) . . . .
O2 C16 C17 C19 -50.9(5) . . . .
C25 C16 C17 C19 -168.9(4) . . . .
C21 C16 C17 C19 68.8(5) . . . .
O2 C16 C17 C20 -172.6(4) . . . .
C25 C16 C17 C20 69.4(5) . . . .
C21 C16 C17 C20 -52.9(6) . . . .
C62 C63 C64E C65 -0.1(8) . . . .
C59 C65 C64E C63 0.5(7) . . . .
C66 C65 C64E C63 -179.2(5) . . . .
O2 C16 C21 C23 -166.2(4) . . . .
C25 C16 C21 C23 -48.6(5) . . . .
C17 C16 C21 C23 74.9(5) . . . .
O2 C16 C21 C24 -47.3(5) . . . .
C25 C16 C21 C24 70.3(5) . . . .
C17 C16 C21 C24 -166.2(4) . . . .
O2 C16 C21 C22 69.4(5) . . . .
C25 C16 C21 C22 -173.0(4) . . . .
C17 C16 C21 C22 -49.5(5) . . . .
